data_7036852
loop_
_publ_author_name
'Kroll, Nicole'
'Theilacker, Kolja'
'Schoknecht, Marc'
'Baabe, Dirk'
'Wiedemann, Dennis'
'Kaupp, Martin'
'Grohmann, Andreas'
'H\"orner, Gerald'

_publ_section_title
;
 Controlled ligand distortion and its consequences for structure,
 symmetry, conformation and spin-state preferences of iron(ii) complexes.
;
_journal_issue 44
_journal_name_full 'Dalton transactions (Cambridge, England : 2003)'
_journal_page_first 19232
_journal_page_last 19247
_journal_paper_doi 10.1039/c5dt02502h
_journal_volume 44
_journal_year 2015
_chemical_formula_iupac '[Ni (C23 H27 N5)](Cl O4)2.C H3 O H'
_chemical_formula_moiety 'C23 H27 N5 Ni 2+, 2(Cl O4 1-), C H4 O'
_chemical_formula_sum 'C24 H31 Cl2 N5 Ni O9'
_chemical_formula_weight 663.15
_chemical_name_systematic
;[6-methyl-6-(pyridin-2-yl)-1,4-bis(pyridin-2-ylmethyl)-
        1,4-diazepane]nickel(II) perchlorate--methanol(1/1)
;
_space_group_crystal_system monoclinic
_space_group_IT_number 14
_space_group_name_H-M_alt 'P 1 21/c 1'
_symmetry_space_group_name_Hall '-P 2ybc'
_symmetry_space_group_name_H-M 'P 1 21/c 1'
_atom_sites_solution_hydrogens mixed
_atom_sites_solution_primary direct
_atom_sites_solution_secondary difmap
_audit_creation_date 2014-06-17
_audit_creation_method 'WinGX routine CIF_UPDATE'
_audit_update_record
;
2014-06-17 deposited with the CCDC.
2015-10-08 downloaded from the CCDC.
;
_cell_angle_alpha 90
_cell_angle_beta 108.042(5)
_cell_angle_gamma 90
_cell_formula_units_Z 4
_cell_length_a 9.6432(6)
_cell_length_b 15.5442(13)
_cell_length_c 19.6209(15)
_cell_measurement_reflns_used 1629
_cell_measurement_temperature 150(2)
_cell_measurement_theta_max 32.4831
_cell_measurement_theta_min 3.384
_cell_volume 2796.5(4)
_computing_cell_refinement
;
        CrysAlisPro, Agilent Technologies,
        Version 1.171.35.19 (release 27-10-2011 CrysAlis171 .NET)
        (compiled Oct 27 2011,15:02:11)
;
_computing_data_collection
;
        CrysAlisPro, Agilent Technologies,
        Version 1.171.35.19 (release 27-10-2011 CrysAlis171 .NET)
        (compiled Oct 27 2011,15:02:11)
;
_computing_data_reduction
;
        CrysAlisPro, Agilent Technologies,
        Version 1.171.35.19 (release 27-10-2011 CrysAlis171 .NET)
        (compiled Oct 27 2011,15:02:11)
;
_computing_molecular_graphics 'Ortep-3 for Windows (Farrugia, 1997)'
_computing_publication_material 'WinGX (Farrugia, 1999)'
_computing_structure_refinement 'SHELXL-97 (Sheldrick, 2008)'
_computing_structure_solution 'SHELXS-97 (Sheldrick, 2008)'
_diffrn_ambient_environment N~2~
_diffrn_ambient_temperature 150.00(10)
_diffrn_detector 'CCD plate'
_diffrn_detector_area_resol_mean 16.3031
_diffrn_detector_type 'Agilent Sapphire3'
_diffrn_measured_fraction_theta_full 0.997
_diffrn_measured_fraction_theta_max 0.997
_diffrn_measurement_device '\k-geometry diffractometer'
_diffrn_measurement_device_type 'Agilent Xcalibur'
_diffrn_measurement_method '\w scans'
_diffrn_measurement_specimen_support 'glass capillary'
_diffrn_radiation_monochromator graphite
_diffrn_radiation_probe x-ray
_diffrn_radiation_type 'Mo K\a'
_diffrn_radiation_wavelength 0.71073
_diffrn_reflns_av_R_equivalents 0.0864
_diffrn_reflns_av_unetI/netI 0.1405
_diffrn_reflns_limit_h_max 11
_diffrn_reflns_limit_h_min -7
_diffrn_reflns_limit_k_max 19
_diffrn_reflns_limit_k_min -15
_diffrn_reflns_limit_l_max 24
_diffrn_reflns_limit_l_min -23
_diffrn_reflns_number 11741
_diffrn_reflns_theta_full 26
_diffrn_reflns_theta_max 26
_diffrn_reflns_theta_min 3.39
_diffrn_source 'fine-focus sealed tube'
_diffrn_source_type 'Agilent Enhance'
_diffrn_standards_number 0
_exptl_absorpt_coefficient_mu 0.946
_exptl_absorpt_correction_T_max 1.00000
_exptl_absorpt_correction_T_min 0.91485
_exptl_absorpt_correction_type multi-scan
_exptl_absorpt_process_details
;
        CrysAlisPro, Agilent Technologies,
        Version 1.171.35.19 (release 27-10-2011 CrysAlis171 .NET)
        (compiled Oct 27 2011,15:02:11)
        Empirical absorption correction using spherical harmonics,
 implemented in SCALE3 ABSPACK scaling algorithm.
;
_exptl_crystal_colour 'light violet'
_exptl_crystal_density_diffrn 1.575
_exptl_crystal_density_method 'not measured'
_exptl_crystal_description coloumn
_exptl_crystal_F_000 1376
_exptl_crystal_recrystallization_method 'precipitation: wet methanol, diethyl ether, vapour diffusion, r.t., 1 d'
_exptl_crystal_size_max 0.31
_exptl_crystal_size_mid 0.07
_exptl_crystal_size_min 0.06
_refine_diff_density_max 0.989
_refine_diff_density_min -0.654
_refine_diff_density_rms 0.109
_refine_ls_extinction_method none
_refine_ls_goodness_of_fit_ref 1.038
_refine_ls_hydrogen_treatment constr
_refine_ls_matrix_type full
_refine_ls_number_parameters 409
_refine_ls_number_reflns 5481
_refine_ls_number_restraints 78
_refine_ls_restrained_S_all 1.046
_refine_ls_R_factor_all 0.1188
_refine_ls_R_factor_gt 0.0659
_refine_ls_shift/su_max 0.001
_refine_ls_shift/su_mean 0
_refine_ls_structure_factor_coef Fsqd
_refine_ls_weighting_details 'calc w=1/[\s^2^(Fo^2^)+(0.0232P)^2^+1.9037P] where P=(Fo^2^+2Fc^2^)/3'
_refine_ls_weighting_scheme calc
_refine_ls_wR_factor_gt 0.1051
_refine_ls_wR_factor_ref 0.1309
_reflns_number_gt 3561
_reflns_number_total 5481
_reflns_threshold_expression I>2\s(I)
_cod_data_source_file c5dt02502h2.cif
_cod_data_source_block fac-nil1_schmidt20
_cod_depositor_comments 'Adding full bibliography for 7036852--7036857.cif.'
_cod_database_code 7036852

loop_
_space_group_symop_operation_xyz
'x, y, z'
'-x, y+1/2, -z+1/2'
'-x, -y, -z'
'x, -y-1/2, z-1/2'

loop_
_atom_site_label
_atom_site_type_symbol
_atom_site_fract_x
_atom_site_fract_y
_atom_site_fract_z
_atom_site_U_iso_or_equiv
_atom_site_adp_type
_atom_site_occupancy
_atom_site_symmetry_multiplicity
_atom_site_calc_flag
_atom_site_refinement_flags
_atom_site_disorder_assembly
_atom_site_disorder_group
Ni1 Ni 0.74266(6) 0.74355(4) 0.77818(3) 0.01810(17) Uani 1 1 d . . .
N1 N 0.7900(4) 0.6808(3) 0.8785(2) 0.0204(9) Uani 1 1 d . A .
N4 N 0.9659(4) 0.7480(3) 0.8140(2) 0.0198(9) Uani 1 1 d . A .
N10 N 0.6916(4) 0.8500(3) 0.8237(2) 0.0224(10) Uani 1 1 d . A .
N17 N 0.5458(4) 0.6847(3) 0.7592(2) 0.0207(9) Uani 1 1 d . A .
N24 N 0.7715(4) 0.8089(3) 0.6917(2) 0.0198(9) Uani 1 1 d . A .
C2 C 0.8907(5) 0.6148(3) 0.8644(3) 0.0264(12) Uani 1 1 d . . .
H2A H 0.838 0.5783 0.8232 0.032 Uiso 1 1 calc R A .
H2B H 0.9297 0.5775 0.9069 0.032 Uiso 1 1 calc R . .
C3 C 1.0156(5) 0.6627(3) 0.8479(3) 0.0243(12) Uani 1 1 d . A .
H3A H 1.0966 0.6713 0.8929 0.029 Uiso 1 1 calc R . .
H3B H 1.0526 0.6274 0.8152 0.029 Uiso 1 1 calc R . .
C5 C 1.0055(5) 0.8185(4) 0.8676(3) 0.0299(13) Uani 1 1 d . . .
H5A H 0.9948 0.8738 0.8415 0.036 Uiso 1 1 calc R A .
H5B H 1.1097 0.8121 0.8956 0.036 Uiso 1 1 calc R . .
C6 C 0.9153(5) 0.8236(3) 0.9211(2) 0.0226(11) Uani 1 1 d . A .
C7 C 0.8706(5) 0.7335(3) 0.9415(3) 0.0242(12) Uani 1 1 d . . .
H7A H 0.9596 0.702 0.969 0.029 Uiso 1 1 calc R A .
H7B H 0.8089 0.741 0.973 0.029 Uiso 1 1 calc R . .
C8 C 1.0151(6) 0.8654(4) 0.9894(3) 0.0393(15) Uani 1 1 d . . .
H8A H 1.0445 0.9226 0.978 0.059 Uiso 1 1 calc R A .
H8B H 1.102 0.8296 1.0091 0.059 Uiso 1 1 calc R . .
H8C H 0.9628 0.8707 1.0248 0.059 Uiso 1 1 calc R . .
C9 C 0.7759(5) 0.8750(3) 0.8890(3) 0.0252(12) Uani 1 1 d . . .
C11 C 0.5614(5) 0.8899(3) 0.7926(3) 0.0260(12) Uani 1 1 d . . .
H11 H 0.5039 0.8731 0.7458 0.031 Uiso 1 1 calc R A .
C12 C 0.5118(6) 0.9534(4) 0.8273(3) 0.0357(15) Uani 1 1 d . A .
H12 H 0.4203 0.98 0.8049 0.043 Uiso 1 1 calc R . .
C13 C 0.5943(6) 0.9785(4) 0.8940(3) 0.0399(15) Uani 1 1 d . . .
H13 H 0.5604 1.0225 0.9184 0.048 Uiso 1 1 calc R A .
C14 C 0.7279(6) 0.9395(4) 0.9260(3) 0.0365(14) Uani 1 1 d . A .
H14 H 0.7862 0.9564 0.9726 0.044 Uiso 1 1 calc R . .
C15 C 0.6542(5) 0.6422(4) 0.8848(3) 0.0259(12) Uani 1 1 d . . .
H15A H 0.6202 0.6767 0.919 0.031 Uiso 1 1 calc R A .
H15B H 0.6757 0.5835 0.9047 0.031 Uiso 1 1 calc R . .
C16 C 0.5347(5) 0.6375(3) 0.8152(3) 0.0216(11) Uani 1 1 d . A .
C18 C 0.4314(5) 0.6867(3) 0.6989(2) 0.0201(11) Uani 1 1 d . . .
H18 H 0.4384 0.7206 0.6598 0.024 Uiso 1 1 calc R A .
C19 C 0.3040(5) 0.6413(4) 0.6912(3) 0.0284(13) Uani 1 1 d . A .
H19 H 0.2248 0.6447 0.648 0.034 Uiso 1 1 calc R . .
C20 C 0.2944(5) 0.5911(4) 0.7475(3) 0.0330(14) Uani 1 1 d . . .
H20 H 0.2088 0.5587 0.7438 0.04 Uiso 1 1 calc R A .
C21 C 0.4105(5) 0.5888(3) 0.8089(3) 0.0266(12) Uani 1 1 d . A .
H21 H 0.4062 0.5535 0.8477 0.032 Uiso 1 1 calc R . .
C22 C 1.0212(5) 0.7672(3) 0.7533(3) 0.0235(12) Uani 1 1 d . . .
H22A H 1.0416 0.7127 0.7322 0.028 Uiso 1 1 calc R A .
H22B H 1.1138 0.7997 0.771 0.028 Uiso 1 1 calc R . .
C23 C 0.9123(5) 0.8192(3) 0.6964(3) 0.0205(11) Uani 1 1 d . A .
C25 C 0.6704(5) 0.8491(3) 0.6380(3) 0.0236(12) Uani 1 1 d . . .
H25 H 0.5704 0.8416 0.634 0.028 Uiso 1 1 calc R A .
C26 C 0.7055(5) 0.9008(3) 0.5887(3) 0.0269(12) Uani 1 1 d . A .
H26 H 0.6312 0.9281 0.5515 0.032 Uiso 1 1 calc R . .
C27 C 0.8513(5) 0.9121(3) 0.5944(3) 0.0290(13) Uani 1 1 d . . .
H27 H 0.8789 0.9478 0.5615 0.035 Uiso 1 1 calc R A .
C28 C 0.9554(5) 0.8706(4) 0.6489(3) 0.0295(13) Uani 1 1 d . A .
H28 H 1.0559 0.8771 0.6537 0.035 Uiso 1 1 calc R . .
Cl2 Cl 0.83626(14) 0.55912(11) 0.65967(8) 0.0391(4) Uani 1 1 d DU . .
O5A O 0.9350(19) 0.5072(11) 0.7160(6) 0.066(4) Uani 0.57(3) 1 d PDU A 1
O6A O 0.7441(18) 0.6082(10) 0.6900(10) 0.030(3) Uani 0.57(3) 1 d PDU A 1
O7A O 0.7543(17) 0.5055(9) 0.6026(6) 0.033(3) Uani 0.57(3) 1 d PDU A 1
O8A O 0.930(2) 0.6205(12) 0.6376(8) 0.067(4) Uani 0.57(3) 1 d PDU A 1
O5B O 0.865(3) 0.4859(9) 0.7137(7) 0.049(4) Uani 0.43(3) 1 d PDU A 2
O6B O 0.766(2) 0.6244(12) 0.6876(13) 0.028(4) Uani 0.43(3) 1 d PDU A 2
O7B O 0.734(2) 0.5282(14) 0.5938(9) 0.038(4) Uani 0.43(3) 1 d PDU A 2
O8B O 0.9694(11) 0.5782(17) 0.6511(8) 0.052(4) Uani 0.43(3) 1 d PDU A 2
Cl1 Cl 0.26272(12) 0.89571(9) 0.56003(7) 0.0259(3) Uani 1 1 d . . .
O1 O 0.3244(4) 0.9191(3) 0.6344(2) 0.0512(12) Uani 1 1 d . . .
O2 O 0.2503(4) 0.8045(3) 0.5551(2) 0.0520(12) Uani 1 1 d . . .
O3 O 0.1226(3) 0.9349(2) 0.53037(19) 0.0312(9) Uani 1 1 d . . .
O4 O 0.3560(4) 0.9243(3) 0.5204(2) 0.0626(15) Uani 1 1 d . . .
O9 O 0.4114(6) 0.7439(4) 0.9441(3) 0.0871(18) Uani 1 1 d . . .
H9 H 0.402 0.7018 0.9691 0.131 Uiso 1 1 d R . .
C1 C 0.4514(8) 0.8178(5) 0.9878(5) 0.077(3) Uani 1 1 d . . .
H1A H 0.3913 0.8215 1.0198 0.116 Uiso 1 1 calc R . .
H1B H 0.4362 0.8692 0.9575 0.116 Uiso 1 1 calc R . .
H1C H 0.5545 0.8138 1.0163 0.116 Uiso 1 1 calc R . .

loop_
_atom_site_aniso_label
_atom_site_aniso_U_11
_atom_site_aniso_U_22
_atom_site_aniso_U_33
_atom_site_aniso_U_23
_atom_site_aniso_U_13
_atom_site_aniso_U_12
Ni1 0.0174(3) 0.0190(4) 0.0187(3) 0.0026(3) 0.0066(2) 0.0006(3)
N1 0.020(2) 0.021(3) 0.021(2) 0.002(2) 0.0080(17) -0.0002(18)
N4 0.025(2) 0.017(2) 0.013(2) 0.001(2) -0.0004(17) 0.0002(18)
N10 0.027(2) 0.021(3) 0.021(2) 0.007(2) 0.0097(19) 0.0022(19)
N17 0.021(2) 0.018(2) 0.024(2) 0.000(2) 0.0091(18) 0.0027(18)
N24 0.024(2) 0.017(2) 0.020(2) 0.003(2) 0.0096(18) -0.0001(18)
C2 0.032(3) 0.019(3) 0.030(3) 0.005(3) 0.012(2) 0.000(2)
C3 0.024(3) 0.026(3) 0.019(3) 0.003(3) 0.003(2) 0.003(2)
C5 0.026(3) 0.025(3) 0.037(3) -0.005(3) 0.007(2) -0.007(2)
C6 0.034(3) 0.020(3) 0.010(3) -0.001(2) 0.000(2) -0.004(2)
C7 0.032(3) 0.022(3) 0.018(3) 0.004(2) 0.007(2) 0.007(2)
C8 0.048(3) 0.038(4) 0.023(3) -0.006(3) 0.000(3) -0.005(3)
C9 0.035(3) 0.017(3) 0.028(3) 0.003(3) 0.017(2) -0.003(2)
C11 0.031(3) 0.028(3) 0.022(3) 0.009(3) 0.013(2) 0.006(2)
C12 0.041(3) 0.024(3) 0.051(4) 0.011(3) 0.026(3) 0.014(3)
C13 0.054(4) 0.026(4) 0.052(4) -0.006(3) 0.034(3) 0.001(3)
C14 0.049(3) 0.026(3) 0.041(4) -0.005(3) 0.024(3) -0.005(3)
C15 0.031(3) 0.027(3) 0.022(3) 0.005(3) 0.011(2) -0.004(2)
C16 0.023(2) 0.021(3) 0.026(3) -0.001(2) 0.014(2) 0.000(2)
C18 0.021(2) 0.025(3) 0.011(3) 0.001(2) 0.0008(19) 0.003(2)
C19 0.021(3) 0.034(4) 0.028(3) -0.009(3) 0.004(2) -0.003(2)
C20 0.026(3) 0.036(4) 0.043(4) -0.002(3) 0.019(3) -0.001(3)
C21 0.034(3) 0.026(3) 0.024(3) -0.002(3) 0.014(2) -0.005(2)
C22 0.020(2) 0.027(3) 0.021(3) 0.011(3) 0.003(2) 0.002(2)
C23 0.022(2) 0.017(3) 0.027(3) 0.001(2) 0.014(2) 0.002(2)
C25 0.022(2) 0.026(3) 0.022(3) 0.001(3) 0.005(2) 0.001(2)
C26 0.024(3) 0.029(3) 0.029(3) 0.004(3) 0.011(2) 0.004(2)
C27 0.038(3) 0.024(3) 0.030(3) 0.005(3) 0.019(3) -0.003(3)
C28 0.024(3) 0.032(3) 0.036(3) 0.002(3) 0.015(2) -0.004(2)
Cl2 0.0304(7) 0.0550(11) 0.0363(9) -0.0121(8) 0.0167(6) -0.0060(7)
O5A 0.049(7) 0.068(7) 0.059(5) -0.012(5) -0.014(4) 0.034(5)
O6A 0.027(5) 0.021(6) 0.046(6) -0.003(5) 0.019(4) -0.006(4)
O7A 0.038(5) 0.034(6) 0.020(5) -0.005(4) -0.002(3) 0.001(4)
O8A 0.074(7) 0.080(8) 0.068(6) -0.028(5) 0.053(5) -0.034(6)
O5B 0.066(9) 0.041(6) 0.032(6) 0.002(5) 0.001(5) 0.024(6)
O6B 0.024(6) 0.015(6) 0.044(7) -0.001(5) 0.007(5) -0.007(5)
O7B 0.034(6) 0.043(9) 0.030(6) -0.006(5) -0.002(4) -0.009(6)
O8B 0.018(5) 0.086(10) 0.051(7) -0.020(6) 0.010(4) -0.006(5)
Cl1 0.0205(6) 0.0263(8) 0.0298(8) 0.0032(6) 0.0062(5) 0.0039(5)
O1 0.047(2) 0.065(3) 0.022(2) -0.007(2) -0.0176(18) 0.010(2)
O2 0.070(3) 0.015(2) 0.060(3) -0.001(2) 0.004(2) 0.009(2)
O3 0.0197(17) 0.038(2) 0.034(2) 0.005(2) 0.0054(16) 0.0102(16)
O4 0.031(2) 0.093(4) 0.072(3) 0.043(3) 0.029(2) 0.015(2)
O9 0.122(4) 0.079(5) 0.091(4) 0.011(4) 0.078(4) 0.015(4)
C1 0.088(6) 0.051(6) 0.109(7) 0.009(6) 0.053(5) -0.013(5)

loop_
_atom_type_symbol
_atom_type_description
_atom_type_scat_dispersion_real
_atom_type_scat_dispersion_imag
_atom_type_scat_source
C C 0.0033 0.0016 'International Tables Vol C Tables 4.2.6.8 and 6.1.1.4'
H H 0 0 'International Tables Vol C Tables 4.2.6.8 and 6.1.1.4'
Cl Cl 0.1484 0.1585 'International Tables Vol C Tables 4.2.6.8 and 6.1.1.4'
N N 0.0061 0.0033 'International Tables Vol C Tables 4.2.6.8 and 6.1.1.4'
Ni Ni 0.3393 1.1124 'International Tables Vol C Tables 4.2.6.8 and 6.1.1.4'
O O 0.0106 0.006 'International Tables Vol C Tables 4.2.6.8 and 6.1.1.4'

loop_
_geom_angle_atom_site_label_1
_geom_angle_atom_site_label_2
_geom_angle_atom_site_label_3
_geom_angle
N10 Ni1 N17 96.21(15)
N10 Ni1 N4 101.30(16)
N17 Ni1 N4 154.12(17)
N10 Ni1 N24 94.23(16)
N17 Ni1 N24 115.16(16)
N4 Ni1 N24 82.57(15)
N10 Ni1 N1 88.76(16)
N17 Ni1 N1 83.29(15)
N4 Ni1 N1 78.22(14)
N24 Ni1 N1 160.77(14)
N10 Ni1 O6B 164.7(5)
N17 Ni1 O6B 80.1(5)
N4 Ni1 O6B 87.4(5)
N24 Ni1 O6B 74.3(5)
N1 Ni1 O6B 105.4(5)
N10 Ni1 O6A 165.0(4)
N17 Ni1 O6A 74.0(4)
N4 Ni1 O6A 91.8(4)
N24 Ni1 O6A 80.2(4)
N1 Ni1 O6A 101.1(4)
O6B Ni1 O6A 6.9(7)
C15 N1 C7 113.7(4)
C15 N1 C2 112.3(4)
C7 N1 C2 109.2(4)
C15 N1 Ni1 108.9(3)
C7 N1 Ni1 115.3(3)
C2 N1 Ni1 96.3(3)
C22 N4 C5 110.1(4)
C22 N4 C3 113.1(4)
C5 N4 C3 111.3(4)
C22 N4 Ni1 109.5(3)
C5 N4 Ni1 106.2(3)
C3 N4 Ni1 106.3(3)
C9 N10 C11 119.7(4)
C9 N10 Ni1 120.1(3)
C11 N10 Ni1 119.6(3)
C18 N17 C16 118.5(4)
C18 N17 Ni1 128.0(3)
C16 N17 Ni1 113.5(3)
C23 N24 C25 118.1(4)
C23 N24 Ni1 113.1(3)
C25 N24 Ni1 128.3(3)
N1 C2 C3 107.7(4)
N4 C3 C2 111.1(4)
N4 C5 C6 116.2(4)
C9 C6 C8 112.0(4)
C9 C6 C7 107.5(4)
C8 C6 C7 107.8(4)
C9 C6 C5 110.7(4)
C8 C6 C5 106.3(4)
C7 C6 C5 112.6(4)
N1 C7 C6 113.4(4)
N10 C9 C14 120.2(5)
N10 C9 C6 116.0(4)
C14 C9 C6 123.6(5)
N10 C11 C12 121.4(5)
C13 C12 C11 119.7(5)
C12 C13 C14 119.7(5)
C13 C14 C9 119.2(6)
N1 C15 C16 113.3(4)
N17 C16 C21 120.4(5)
N17 C16 C15 119.0(4)
C21 C16 C15 120.6(4)
N17 C18 C19 122.9(5)
C20 C19 C18 118.6(5)
C21 C20 C19 118.7(5)
C20 C21 C16 120.9(5)
N4 C22 C23 111.3(4)
N24 C23 C28 122.0(5)
N24 C23 C22 116.4(4)
C28 C23 C22 121.4(4)
N24 C25 C26 122.9(4)
C25 C26 C27 118.7(5)
C28 C27 C26 118.7(5)
C27 C28 C23 119.5(5)
O8B Cl2 O6B 117.9(11)
O7A Cl2 O6A 112.0(9)
O8B Cl2 O7B 111.5(11)
O6B Cl2 O7B 107.8(11)
O7A Cl2 O5A 110.2(7)
O6A Cl2 O5A 108.8(9)
O7A Cl2 O8A 113.0(8)
O6A Cl2 O8A 107.0(8)
O5A Cl2 O8A 105.5(6)
O8B Cl2 O5B 105.8(7)
O6B Cl2 O5B 105.6(10)
O7B Cl2 O5B 107.5(9)
Cl2 O6A Ni1 143.1(11)
Cl2 O6B Ni1 156.3(15)
O2 Cl1 O4 109.0(3)
O2 Cl1 O3 110.3(2)
O4 Cl1 O3 108.7(2)
O2 Cl1 O1 108.7(3)
O4 Cl1 O1 109.9(3)
O3 Cl1 O1 110.2(2)

loop_
_geom_bond_atom_site_label_1
_geom_bond_atom_site_label_2
_geom_bond_distance
Ni1 N10 2.012(4)
Ni1 N17 2.035(4)
Ni1 N4 2.049(4)
Ni1 N24 2.069(4)
Ni1 N1 2.115(4)
Ni1 O6B 2.624(15)
Ni1 O6A 2.726(13)
N1 C15 1.480(5)
N1 C7 1.486(6)
N1 C2 1.497(6)
N4 C22 1.477(6)
N4 C5 1.484(6)
N4 C3 1.494(6)
N10 C9 1.345(6)
N10 C11 1.363(6)
N17 C18 1.345(6)
N17 C16 1.352(6)
N24 C23 1.342(5)
N24 C25 1.347(6)
C2 C3 1.533(6)
C5 C6 1.560(6)
C6 C9 1.523(7)
C6 C8 1.531(7)
C6 C7 1.554(7)
C9 C14 1.398(7)
C11 C12 1.368(7)
C12 C13 1.361(8)
C13 C14 1.386(8)
C15 C16 1.491(7)
C16 C21 1.389(6)
C18 C19 1.383(6)
C19 C20 1.380(7)
C20 C21 1.367(7)
C22 C23 1.509(6)
C23 C28 1.386(7)
C25 C26 1.377(7)
C26 C27 1.387(6)
C27 C28 1.379(7)
Cl2 O8B 1.378(10)
Cl2 O6B 1.422(11)
Cl2 O7A 1.423(8)
Cl2 O6A 1.434(9)
Cl2 O7B 1.444(11)
Cl2 O5A 1.459(8)
Cl2 O8A 1.467(9)
Cl2 O5B 1.522(10)
Cl1 O2 1.424(4)
Cl1 O4 1.429(4)
Cl1 O3 1.431(3)
Cl1 O1 1.441(4)
O9 C1 1.413(9)

loop_
_geom_hbond_atom_site_label_D
_geom_hbond_atom_site_label_H
_geom_hbond_atom_site_label_A
_geom_hbond_distance_DH
_geom_hbond_distance_HA
_geom_hbond_distance_DA
_geom_hbond_angle_DHA
_geom_hbond_site_symmetry_A
O9 H9 O4 0.84 2.31 3.141(7) 170.8 4_576

loop_
_geom_torsion_atom_site_label_1
_geom_torsion_atom_site_label_2
_geom_torsion_atom_site_label_3
_geom_torsion_atom_site_label_4
_geom_torsion
N10 Ni1 N1 C15 87.5(3)
N17 Ni1 N1 C15 -8.9(3)
N4 Ni1 N1 C15 -170.7(3)
N24 Ni1 N1 C15 -173.2(4)
O6B Ni1 N1 C15 -86.7(6)
O6A Ni1 N1 C15 -81.1(5)
N10 Ni1 N1 C7 -41.6(3)
N17 Ni1 N1 C7 -138.0(3)
N4 Ni1 N1 C7 60.2(3)
N24 Ni1 N1 C7 57.7(6)
O6B Ni1 N1 C7 144.2(6)
O6A Ni1 N1 C7 149.7(4)
N10 Ni1 N1 C2 -156.3(3)
N17 Ni1 N1 C2 107.3(3)
N4 Ni1 N1 C2 -54.5(3)
N24 Ni1 N1 C2 -57.0(6)
O6B Ni1 N1 C2 29.5(6)
O6A Ni1 N1 C2 35.1(4)
N10 Ni1 N4 C22 -110.5(3)
N17 Ni1 N4 C22 117.8(4)
N24 Ni1 N4 C22 -17.7(3)
N1 Ni1 N4 C22 163.2(4)
O6B Ni1 N4 C22 56.8(6)
O6A Ni1 N4 C22 62.2(5)
N10 Ni1 N4 C5 8.4(3)
N17 Ni1 N4 C5 -123.3(4)
N24 Ni1 N4 C5 101.2(3)
N1 Ni1 N4 C5 -78.0(3)
O6B Ni1 N4 C5 175.7(6)
O6A Ni1 N4 C5 -178.9(5)
N10 Ni1 N4 C3 127.0(3)
N17 Ni1 N4 C3 -4.7(5)
N24 Ni1 N4 C3 -140.2(3)
N1 Ni1 N4 C3 40.6(3)
O6B Ni1 N4 C3 -65.7(6)
O6A Ni1 N4 C3 -60.3(5)
N17 Ni1 N10 C9 125.9(3)
N4 Ni1 N10 C9 -35.0(4)
N24 Ni1 N10 C9 -118.2(4)
N1 Ni1 N10 C9 42.8(3)
O6B Ni1 N10 C9 -158.9(19)
O6A Ni1 N10 C9 174.3(15)
N17 Ni1 N10 C11 -45.2(4)
N4 Ni1 N10 C11 153.9(3)
N24 Ni1 N10 C11 70.7(4)
N1 Ni1 N10 C11 -128.3(4)
O6B Ni1 N10 C11 30(2)
O6A Ni1 N10 C11 3.2(16)
N10 Ni1 N17 C18 94.3(4)
N4 Ni1 N17 C18 -133.2(4)
N24 Ni1 N17 C18 -3.3(5)
N1 Ni1 N17 C18 -177.7(4)
O6B Ni1 N17 C18 -70.7(7)
O6A Ni1 N17 C18 -74.1(6)
N10 Ni1 N17 C16 -87.0(3)
N4 Ni1 N17 C16 45.6(5)
N24 Ni1 N17 C16 175.4(3)
N1 Ni1 N17 C16 1.1(3)
O6B Ni1 N17 C16 108.0(6)
O6A Ni1 N17 C16 104.7(5)
N10 Ni1 N24 C23 104.1(3)
N17 Ni1 N24 C23 -157.0(3)
N4 Ni1 N24 C23 3.2(3)
N1 Ni1 N24 C23 5.7(7)
O6B Ni1 N24 C23 -86.2(6)
O6A Ni1 N24 C23 -90.0(5)
N10 Ni1 N24 C25 -67.6(4)
N17 Ni1 N24 C25 31.3(5)
N4 Ni1 N24 C25 -168.4(5)
N1 Ni1 N24 C25 -166.0(5)
O6B Ni1 N24 C25 102.2(7)
O6A Ni1 N24 C25 98.4(6)
C15 N1 C2 C3 171.8(4)
C7 N1 C2 C3 -61.1(5)
Ni1 N1 C2 C3 58.4(4)
C22 N4 C3 C2 -137.2(4)
C5 N4 C3 C2 98.2(4)
Ni1 N4 C3 C2 -17.0(4)
N1 C2 C3 N4 -29.7(5)
C22 N4 C5 C6 160.8(4)
C3 N4 C5 C6 -72.9(5)
Ni1 N4 C5 C6 42.4(5)
N4 C5 C6 C9 -85.8(5)
N4 C5 C6 C8 152.4(4)
N4 C5 C6 C7 34.5(6)
C15 N1 C7 C6 -130.9(4)
C2 N1 C7 C6 102.8(4)
Ni1 N1 C7 C6 -4.2(5)
C9 C6 C7 N1 67.0(5)
C8 C6 C7 N1 -172.1(4)
C5 C6 C7 N1 -55.2(5)
C11 N10 C9 C14 2.3(7)
Ni1 N10 C9 C14 -168.8(4)
C11 N10 C9 C6 176.7(4)
Ni1 N10 C9 C6 5.7(5)
C8 C6 C9 N10 170.8(4)
C7 C6 C9 N10 -70.9(5)
C5 C6 C9 N10 52.4(6)
C8 C6 C9 C14 -14.9(7)
C7 C6 C9 C14 103.4(5)
C5 C6 C9 C14 -133.3(5)
C9 N10 C11 C12 -2.0(7)
Ni1 N10 C11 C12 169.2(4)
N10 C11 C12 C13 0.7(8)
C11 C12 C13 C14 0.1(8)
C12 C13 C14 C9 0.2(8)
N10 C9 C14 C13 -1.4(8)
C6 C9 C14 C13 -175.5(5)
C7 N1 C15 C16 144.8(4)
C2 N1 C15 C16 -90.6(5)
Ni1 N1 C15 C16 14.8(5)
C18 N17 C16 C21 3.2(7)
Ni1 N17 C16 C21 -175.7(4)
C18 N17 C16 C15 -173.6(4)
Ni1 N17 C16 C15 7.6(6)
N1 C15 C16 N17 -15.6(7)
N1 C15 C16 C21 167.7(4)
C16 N17 C18 C19 -1.1(7)
Ni1 N17 C18 C19 177.6(4)
N17 C18 C19 C20 -0.8(8)
C18 C19 C20 C21 0.6(8)
C19 C20 C21 C16 1.4(8)
N17 C16 C21 C20 -3.4(8)
C15 C16 C21 C20 173.3(5)
C5 N4 C22 C23 -88.1(5)
C3 N4 C22 C23 146.7(4)
Ni1 N4 C22 C23 28.3(5)
C25 N24 C23 C28 1.0(7)
Ni1 N24 C23 C28 -171.5(4)
C25 N24 C23 C22 -175.0(4)
Ni1 N24 C23 C22 12.4(5)
N4 C22 C23 N24 -27.6(6)
N4 C22 C23 C28 156.3(5)
C23 N24 C25 C26 -0.7(7)
Ni1 N24 C25 C26 170.6(4)
N24 C25 C26 C27 -0.1(8)
C25 C26 C27 C28 0.6(8)
C26 C27 C28 C23 -0.3(8)
N24 C23 C28 C27 -0.5(8)
C22 C23 C28 C27 175.3(5)
O8B Cl2 O6A Ni1 -19(2)
O6B Cl2 O6A Ni1 -36(6)
O7A Cl2 O6A Ni1 -166.5(15)
O7B Cl2 O6A Ni1 -152.5(18)
O5A Cl2 O6A Ni1 71.4(18)
O8A Cl2 O6A Ni1 -42.2(19)
O5B Cl2 O6A Ni1 98.0(17)
N10 Ni1 O6A Cl2 139.2(12)
N17 Ni1 O6A Cl2 -170(2)
N4 Ni1 O6A Cl2 -12.1(19)
N24 Ni1 O6A Cl2 70.0(18)
N1 Ni1 O6A Cl2 -90.5(19)
O6B Ni1 O6A Cl2 39(6)
O8B Cl2 O6B Ni1 -52(4)
O7A Cl2 O6B Ni1 169(3)
O6A Cl2 O6B Ni1 114(9)
O7B Cl2 O6B Ni1 -179(3)
O5A Cl2 O6B Ni1 37(4)
O8A Cl2 O6B Ni1 -72(3)
O5B Cl2 O6B Ni1 66(3)
N10 Ni1 O6B Cl2 144(2)
N17 Ni1 O6B Cl2 -138(4)
N4 Ni1 O6B Cl2 19(4)
N24 Ni1 O6B Cl2 102(4)
N1 Ni1 O6B Cl2 -58(4)
O6A Ni1 O6B Cl2 -110(9)
